data_7232926
loop_
_publ_author_name
'Mandal, Arkalekha'
'Rissanen, Kari'
'Mal, Prasenjit'

_publ_section_title
;
 Unravelling substitution effects on charge transfer characteristics in
 cocrystals of pyrene based donors and 3,5-dinitrobenzoic acid
;
_journal_issue 29
_journal_name_full CrystEngComm
_journal_page_first 4401
_journal_paper_doi 10.1039/C9CE00561G
_journal_volume 21
_journal_year 2019
_chemical_formula_moiety '2(C16 H9 Br), C7 H4 N2 O6'
_chemical_formula_sum 'C39 H22 Br2 N2 O6'
_chemical_formula_weight 774.40
_space_group_crystal_system triclinic
_space_group_IT_number 2
_space_group_name_Hall '-P 1'
_space_group_name_H-M_alt 'P -1'
_symmetry_space_group_name_Hall '-P 1'
_symmetry_space_group_name_H-M 'P -1'
_atom_sites_solution_hydrogens geom
_audit_creation_date 2019-02-25
_audit_creation_method
;
Olex2 1.2
(compiled 2018.05.29 svn.r3508 for OlexSys, GUI svn.r5506)
;
_audit_update_record
;
2019-06-19 deposited with the CCDC.    2019-06-20 downloaded from the CCDC.
;
_cell_angle_alpha 99.498(2)
_cell_angle_beta 90.396(2)
_cell_angle_gamma 97.114(2)
_cell_formula_units_Z 2
_cell_length_a 8.6941(2)
_cell_length_b 10.2148(3)
_cell_length_c 17.2379(4)
_cell_measurement_reflns_used 22512
_cell_measurement_temperature 296(2)
_cell_measurement_theta_max 24.997
_cell_measurement_theta_min 1.198
_cell_volume 1497.68(7)
_computing_molecular_graphics 'Olex2 (Dolomanov et al., 2009)'
_computing_publication_material 'Olex2 (Dolomanov et al., 2009)'
_computing_structure_refinement 'ShelXL (Sheldrick, 2015)'
_computing_structure_solution 'SHELXT 2014/5 (Sheldrick, 2014)'
_diffrn_ambient_temperature 296.15
_diffrn_measured_fraction_theta_full 0.998
_diffrn_measured_fraction_theta_max 0.998
_diffrn_measurement_device_type 'D8 Quest (Photon II detector/ Chi and Kappa scans)'
_diffrn_radiation_type MoK\a
_diffrn_radiation_wavelength 0.71073
_diffrn_reflns_av_R_equivalents 0.0332
_diffrn_reflns_av_unetI/netI 0.0342
_diffrn_reflns_Laue_measured_fraction_full 0.998
_diffrn_reflns_Laue_measured_fraction_max 0.998
_diffrn_reflns_limit_h_max 10
_diffrn_reflns_limit_h_min -10
_diffrn_reflns_limit_k_max 12
_diffrn_reflns_limit_k_min -11
_diffrn_reflns_limit_l_max 20
_diffrn_reflns_limit_l_min -20
_diffrn_reflns_number 22512
_diffrn_reflns_point_group_measured_fraction_full 0.998
_diffrn_reflns_point_group_measured_fraction_max 0.998
_diffrn_reflns_theta_full 24.997
_diffrn_reflns_theta_max 24.997
_diffrn_reflns_theta_min 1.198
_exptl_absorpt_coefficient_mu 2.764
_exptl_crystal_colour yelloe
_exptl_crystal_density_diffrn 1.717
_exptl_crystal_description needle
_exptl_crystal_F_000 776
_refine_diff_density_max 1.327
_refine_diff_density_min -0.828
_refine_diff_density_rms 0.138
_refine_ls_extinction_coef 0.0098(15)
_refine_ls_extinction_expression Fc^*^=kFc[1+0.001xFc^2^\l^3^/sin(2\q)]^-1/4^
_refine_ls_extinction_method 'SHELXL-2017/1 (Sheldrick 2017)'
_refine_ls_goodness_of_fit_ref 1.120
_refine_ls_hydrogen_treatment constr
_refine_ls_matrix_type full
_refine_ls_number_parameters 413
_refine_ls_number_reflns 5260
_refine_ls_number_restraints 0
_refine_ls_restrained_S_all 1.120
_refine_ls_R_factor_all 0.0726
_refine_ls_R_factor_gt 0.0640
_refine_ls_shift/su_max 0.001
_refine_ls_shift/su_mean 0.000
_refine_ls_structure_factor_coef Fsqd
_refine_ls_weighting_details 'w=1/[\s^2^(Fo^2^)+(0.0619P)^2^+9.8682P] where P=(Fo^2^+2Fc^2^)/3'
_refine_ls_weighting_scheme calc
_refine_ls_wR_factor_gt 0.1625
_refine_ls_wR_factor_ref 0.1691
_reflns_Friedel_coverage 0.000
_reflns_number_gt 4610
_reflns_number_total 5260
_reflns_threshold_expression 'I > 2\s(I)'
_cod_data_source_file c9ce00561g2.cif
_cod_data_source_block Bromopyrene
_cod_depositor_comments 'Adding full bibliography for 7232924--7232926.cif.'
_cod_database_code 7232926
_shelx_shelxl_version_number 2017/1
_shelx_space_group_comment
;
The symmetry employed for this shelxl refinement is uniquely defined
by the following loop, which should always be used as a source of
symmetry information in preference to the above space-group names.
They are only intended as comments.
;
_olex2_refinement_description
;
1. Fixed Uiso
 At 1.2 times of:
  All C(H) groups
 At 1.5 times of:
  All O(H) groups
2. Others
 Fixed Sof: Br0A(0.6) C7CA(0.6) H7CA(0.6) C5(0.6) C7(0.6) C8(0.6) C9(0.6)
 H9(0.6) C4(0.6) H4(0.6) C0BA(0.6) H0BA(0.6) C9AA(0.6) C1BA(0.6) C3(0.6)
 H3(0.6) C2BA(0.6) C3BA(0.6) H3BA(0.6) C4BA(0.6) H4BA(0.6) C6BA(0.6) H6BA(0.6)
 C7BA(0.6) Br2(0.4) C1(0.6) H1(0.6) C3CA(0.4) H3CA(0.4) C5CA(0.4) H5CA(0.4)
 C8CA(0.4) H8CA(0.4) C10(0.4) C9CA(0.4) C0DA(0.4) H0DA(0.4) C2DA(0.4) H2DA(0.4)
 C1DA(0.4) H1DA(0.4) C6CA(0.4) C6(0.4) C2CA(0.4) C0CA(0.4) C8BA(0.4) C5BA(0.4)
 H5BA(0.4) C9BA(0.4) H9BA(0.4) C1CA(0.4) H1CA(0.4)
3.a Aromatic/amide H refined with riding coordinates:
 C18(H18), C20(H20), C22(H22), C13(H13), C12(H12), C5AA(H5AA), C2AA(H2AA),
 C8AA(H8AA), C1AA(H1AA), C4CA(H4CA), C4AA(H4AA), C7AA(H7AA), C7CA(H7CA), C9(H9),
  C4(H4), C0BA(H0BA), C3(H3), C3BA(H3BA), C4BA(H4BA), C6BA(H6BA), C1(H1),
 C3CA(H3CA), C5CA(H5CA), C8CA(H8CA), C0DA(H0DA), C2DA(H2DA), C1DA(H1DA),
 C5BA(H5BA), C9BA(H9BA), C1CA(H1CA)
3.b Fitted hexagon refined as free rotating group:
 C10(C9CA,C0DA,C2DA,C1DA,C6CA), C6(C2CA,C0CA,C8BA,C5BA,C9BA)
3.c Idealised tetrahedral OH refined as rotating group:
 O5(H5)
;
_olex2_submission_special_instructions 'No special instructions were received'

loop_
_space_group_symop_operation_xyz
'x, y, z'
'-x, -y, -z'

loop_
_atom_site_label
_atom_site_type_symbol
_atom_site_fract_x
_atom_site_fract_y
_atom_site_fract_z
_atom_site_U_iso_or_equiv
_atom_site_adp_type
_atom_site_occupancy
_atom_site_site_symmetry_order
_atom_site_calc_flag
_atom_site_refinement_flags_posn
_atom_site_refinement_flags_occupancy
_atom_site_disorder_assembly
_atom_site_disorder_group
Br1 Br 0.62685(7) 0.21702(6) 1.02761(3) 0.0284(2) Uani 1 1 d . . . .
O5 O 1.0669(4) -0.0622(4) 0.9025(2) 0.0206(8) Uani 1 1 d . . . .
H5 H 1.097589 -0.032868 0.947906 0.031 Uiso 1 1 calc GR . . .
O6 O 0.8338(4) -0.0682(4) 0.9574(2) 0.0208(8) Uani 1 1 d . . . .
O2 O 0.4064(5) -0.3189(4) 0.6604(2) 0.0268(9) Uani 1 1 d . . . .
O4 O 1.1129(5) -0.1875(4) 0.6240(2) 0.0326(10) Uani 1 1 d . . . .
O1 O 0.3776(4) -0.2401(4) 0.7841(2) 0.0258(9) Uani 1 1 d . . . .
O3 O 0.9101(6) -0.2635(4) 0.5490(2) 0.0356(11) Uani 1 1 d . . . .
N1 N 0.9740(6) -0.2212(4) 0.6135(3) 0.0221(10) Uani 1 1 d . . . .
N3 N 0.4575(5) -0.2648(4) 0.7260(3) 0.0195(10) Uani 1 1 d . . . .
C19 C 0.8487(6) -0.1449(5) 0.8208(3) 0.0154(10) Uani 1 1 d . . . .
C18 C 0.9428(6) -0.1616(5) 0.7560(3) 0.0153(10) Uani 1 1 d . . . .
H18 H 1.049986 -0.141677 0.762022 0.018 Uiso 1 1 calc R . . .
C2 C 0.9152(6) -0.0886(5) 0.9005(3) 0.0163(11) Uani 1 1 d . . . .
C0AA C 0.5764(7) 0.1698(5) 0.9180(3) 0.0215(12) Uani 1 1 d . . . .
C17 C 0.8743(6) -0.2083(5) 0.6825(3) 0.0179(11) Uani 1 1 d . . . .
C21 C 0.6272(6) -0.2278(5) 0.7358(3) 0.0184(11) Uani 1 1 d . . . .
C20 C 0.6879(6) -0.1773(5) 0.8117(3) 0.0156(11) Uani 1 1 d . . . .
H20 H 0.623585 -0.165658 0.854520 0.019 Uiso 1 1 calc R . . .
C22 C 0.7170(6) -0.2444(5) 0.6710(3) 0.0165(11) Uani 1 1 d . . . .
H22 H 0.673644 -0.278658 0.621168 0.020 Uiso 1 1 calc R . . .
C14 C 0.6944(7) 0.1715(5) 0.8627(3) 0.0220(12) Uani 1 1 d . . . .
C13 C 0.8544(7) 0.2140(5) 0.8819(3) 0.0242(12) Uani 1 1 d . . . .
H13 H 0.885479 0.245000 0.934141 0.029 Uiso 1 1 calc R . . .
C12 C 0.9603(7) 0.2103(5) 0.8263(3) 0.0250(13) Uani 1 1 d . . . .
H12 H 1.063620 0.238781 0.841143 0.030 Uiso 1 1 calc R . . .
C11 C 0.9215(7) 0.1641(5) 0.7446(3) 0.0250(13) Uani 1 1 d . . . .
C16 C 0.7623(7) 0.1228(5) 0.7232(3) 0.0244(13) Uani 1 1 d . . . .
C5AA C 0.5590(8) 0.0309(6) 0.6233(4) 0.0347(15) Uani 1 1 d . . . .
H5AA H 0.529289 -0.001881 0.571074 0.042 Uiso 1 1 calc R . . .
C6AA C 0.7178(8) 0.0755(6) 0.6433(4) 0.0297(14) Uani 1 1 d . . . .
C2AA C 0.3782(7) 0.0856(6) 0.8185(4) 0.0266(13) Uani 1 1 d . . . .
H2AA H 0.274174 0.058350 0.804795 0.032 Uiso 1 1 calc R . . .
C15 C 0.6484(7) 0.1273(5) 0.7824(3) 0.0214(12) Uani 1 1 d . . . .
C8AA C 0.9936(10) 0.1128(6) 0.6056(4) 0.0404(18) Uani 1 1 d . . . .
H8AA H 1.068465 0.109613 0.567323 0.048 Uiso 1 1 calc R . . .
C1AA C 1.0314(8) 0.1575(6) 0.6857(4) 0.0304(14) Uani 1 1 d . . . .
H1AA H 1.135145 0.184234 0.700310 0.036 Uiso 1 1 calc R . . .
C4CA C 0.4229(7) 0.1289(6) 0.8975(4) 0.0272(13) Uani 1 1 d . . . .
H4CA H 0.348738 0.130092 0.936187 0.033 Uiso 1 1 calc R . . .
C4AA C 0.4494(8) 0.0355(6) 0.6798(4) 0.0292(13) Uani 1 1 d . . . .
H4AA H 0.346092 0.006658 0.665009 0.035 Uiso 1 1 calc R . . .
C3AA C 0.4890(7) 0.0829(5) 0.7600(4) 0.0256(13) Uani 1 1 d . . . .
C7AA C 0.8325(9) 0.0726(6) 0.5868(4) 0.0388(17) Uani 1 1 d . . . .
H7AA H 0.802389 0.042995 0.534296 0.047 Uiso 1 1 calc R . . .
Br0A Br 0.37158(12) 0.32306(10) 0.55575(5) 0.0291(3) Uani 0.6 1 d . P A 1
C7CA C 0.4754(12) 0.4163(9) 0.7345(7) 0.017(3) Uiso 0.6 1 d . P A 1
H7CA H 0.374203 0.389469 0.715278 0.020 Uiso 0.6 1 calc R P A 1
C5 C 0.7532(10) 0.4527(8) 0.7109(5) 0.0122(17) Uiso 0.6 1 d . P A 1
C7 C 0.6017(13) 0.4138(9) 0.6801(5) 0.0145(19) Uiso 0.6 1 d . P A 1
C8 C 0.7820(10) 0.4953(8) 0.7929(6) 0.0147(17) Uiso 0.6 1 d . P A 1
C9 C 0.5018(13) 0.4569(9) 0.8128(7) 0.015(2) Uiso 0.6 1 d . P A 1
H9 H 0.418672 0.457942 0.846517 0.018 Uiso 0.6 1 calc R P A 1
C4 C 0.706(2) 0.3778(19) 0.5498(9) 0.045(7) Uiso 0.6 1 d . P A 1
H4 H 0.689249 0.353053 0.495706 0.054 Uiso 0.6 1 calc R P A 1
C0BA C 0.8474(13) 0.4127(10) 0.5787(6) 0.027(2) Uiso 0.6 1 d . P A 1
H0BA H 0.929437 0.410755 0.544350 0.033 Uiso 0.6 1 calc R P A 1
C9AA C 0.8793(12) 0.4527(9) 0.6589(6) 0.025(2) Uiso 0.6 1 d . P A 1
C1BA C 0.5745(11) 0.3770(9) 0.6006(5) 0.0198(19) Uiso 0.6 1 d . P A 1
C3 C 1.0392(14) 0.5005(12) 0.6967(8) 0.029(3) Uiso 0.6 1 d . P A 1
H3 H 1.124782 0.503466 0.664676 0.034 Uiso 0.6 1 calc R P A 1
C2BA C 0.9372(12) 0.5376(10) 0.8232(6) 0.027(2) Uiso 0.6 1 d . P A 1
C3BA C 1.0591(13) 0.5351(10) 0.7675(6) 0.031(2) Uiso 0.6 1 d . P A 1
H3BA H 1.160249 0.561684 0.786797 0.038 Uiso 0.6 1 calc R P A 1
C4BA C 0.9581(16) 0.5814(13) 0.9093(8) 0.037(3) Uiso 0.6 1 d . P A 1
H4BA H 1.057437 0.606981 0.931327 0.045 Uiso 0.6 1 calc R P A 1
C6BA C 0.6875(11) 0.5439(9) 0.9266(5) 0.023(2) Uiso 0.6 1 d . P A 1
H6BA H 0.605480 0.546194 0.960985 0.027 Uiso 0.6 1 calc R P A 1
C7BA C 0.6592(12) 0.4991(8) 0.8450(5) 0.0128(17) Uiso 0.6 1 d . P A 1
Br2 Br 0.7354(2) 0.58727(16) 0.99898(9) 0.0367(4) Uani 0.4 1 d . P B 2
C1 C 0.8380(13) 0.5843(10) 0.9549(7) 0.032(2) Uiso 0.6 1 d . P A 1
H1 H 0.854807 0.614844 1.008494 0.039 Uiso 0.6 1 calc R P A 1
C3CA C 0.560(2) 0.4723(15) 0.8319(10) 0.023(4) Uiso 0.4 1 d . P B 2
H3CA H 0.509861 0.483872 0.879707 0.028 Uiso 0.4 1 calc R P B 2
C5CA C 0.4769(18) 0.4254(15) 0.7638(13) 0.019(4) Uiso 0.4 1 d . P B 2
H5CA H 0.369803 0.405108 0.765346 0.022 Uiso 0.4 1 calc R P B 2
C8CA C 0.935(2) 0.4517(18) 0.6104(12) 0.044(4) Uiso 0.4 1 d . P B 2
H8CA H 0.980883 0.443695 0.561497 0.053 Uiso 0.4 1 calc R P B 2
C10 C 0.7092(12) 0.4366(10) 0.6854(5) 0.018(3) Uiso 0.4 1 d . P B 2
C9CA C 0.7762(11) 0.4190(13) 0.6121(7) 0.045(4) Uiso 0.4 1 d G P B 2
C0DA C 0.6839(15) 0.3718(16) 0.5447(5) 0.018(7) Uiso 0.4 1 d G P B 2
H0DA H 0.728724 0.360064 0.495636 0.022 Uiso 0.4 1 calc R P B 2
C2DA C 0.5244(15) 0.3422(15) 0.5507(5) 0.067(6) Uiso 0.4 1 d G P B 2
H2DA H 0.462610 0.310645 0.505637 0.080 Uiso 0.4 1 calc R P B 2
C1DA C 0.4574(11) 0.3598(12) 0.6241(7) 0.042(4) Uiso 0.4 1 d G P B 2
H1DA H 0.350681 0.339983 0.628063 0.050 Uiso 0.4 1 calc R P B 2
C6CA C 0.5497(12) 0.4070(11) 0.6914(5) 0.027(4) Uiso 0.4 1 d G P B 2
C6 C 0.9597(11) 0.5143(11) 0.7507(4) 0.036(4) Uiso 0.4 1 d . P B 2
C2CA C 0.8000(11) 0.4859(9) 0.7562(5) 0.019(3) Uiso 0.4 1 d G P B 2
C0CA C 0.7319(8) 0.5051(9) 0.8292(6) 0.009(2) Uiso 0.4 1 d G P B 2
C8BA C 0.8235(10) 0.5528(9) 0.8968(4) 0.027(3) Uiso 0.4 1 d G P B 2
C5BA C 0.9832(9) 0.5812(10) 0.8913(5) 0.006(3) Uiso 0.4 1 d G P B 2
H5BA H 1.044536 0.613079 0.936518 0.008 Uiso 0.4 1 calc R P B 2
C9BA C 1.0513(8) 0.5619(10) 0.8183(6) 0.034(4) Uiso 0.4 1 d G P B 2
H9BA H 1.158191 0.580957 0.814598 0.041 Uiso 0.4 1 calc R P B 2
C1CA C 1.0243(17) 0.4929(14) 0.6722(10) 0.013(3) Uiso 0.4 1 d . P B 2
H1CA H 1.130975 0.509023 0.666641 0.015 Uiso 0.4 1 calc R P B 2

loop_
_atom_site_aniso_label
_atom_site_aniso_U_11
_atom_site_aniso_U_22
_atom_site_aniso_U_33
_atom_site_aniso_U_23
_atom_site_aniso_U_13
_atom_site_aniso_U_12
Br1 0.0293(4) 0.0344(4) 0.0214(3) 0.0032(2) 0.0041(2) 0.0049(2)
O5 0.016(2) 0.028(2) 0.0157(18) -0.0014(16) -0.0012(15) 0.0015(16)
O6 0.020(2) 0.026(2) 0.0145(18) 0.0023(15) 0.0009(16) -0.0017(16)
O2 0.029(2) 0.027(2) 0.021(2) -0.0016(16) -0.0093(17) -0.0028(17)
O4 0.026(3) 0.044(3) 0.030(2) 0.0065(19) 0.0119(18) 0.009(2)
O1 0.019(2) 0.030(2) 0.026(2) 0.0019(17) 0.0019(17) -0.0020(17)
O3 0.047(3) 0.041(3) 0.016(2) -0.0034(18) 0.0052(19) 0.003(2)
N1 0.029(3) 0.019(2) 0.020(2) 0.0050(19) 0.008(2) 0.010(2)
N3 0.017(2) 0.017(2) 0.025(3) 0.0058(19) -0.002(2) 0.0005(18)
C19 0.017(3) 0.012(2) 0.018(3) 0.005(2) 0.000(2) 0.003(2)
C18 0.014(3) 0.013(2) 0.021(3) 0.005(2) 0.002(2) 0.0045(19)
C2 0.020(3) 0.010(2) 0.019(3) 0.006(2) 0.002(2) 0.000(2)
C0AA 0.025(3) 0.021(3) 0.019(3) 0.003(2) 0.000(2) 0.006(2)
C17 0.024(3) 0.014(2) 0.018(3) 0.004(2) 0.006(2) 0.007(2)
C21 0.024(3) 0.011(2) 0.020(3) 0.002(2) -0.003(2) 0.002(2)
C20 0.018(3) 0.012(2) 0.018(3) 0.006(2) 0.003(2) 0.004(2)
C22 0.022(3) 0.011(2) 0.016(3) 0.0030(19) -0.002(2) 0.002(2)
C14 0.023(3) 0.017(3) 0.028(3) 0.009(2) 0.008(2) 0.004(2)
C13 0.031(3) 0.017(3) 0.025(3) 0.005(2) -0.002(2) 0.004(2)
C12 0.026(3) 0.016(3) 0.034(3) 0.007(2) 0.008(3) 0.002(2)
C11 0.033(3) 0.012(3) 0.034(3) 0.010(2) 0.012(3) 0.009(2)
C16 0.040(4) 0.013(3) 0.024(3) 0.007(2) 0.006(3) 0.010(2)
C5AA 0.048(4) 0.030(3) 0.028(3) 0.002(3) -0.010(3) 0.014(3)
C6AA 0.045(4) 0.020(3) 0.028(3) 0.007(2) 0.005(3) 0.013(3)
C2AA 0.019(3) 0.027(3) 0.035(3) 0.009(3) -0.002(2) 0.004(2)
C15 0.024(3) 0.011(2) 0.031(3) 0.007(2) 0.000(2) 0.004(2)
C8AA 0.075(6) 0.019(3) 0.032(4) 0.008(3) 0.007(3) 0.021(3)
C1AA 0.031(3) 0.025(3) 0.039(4) 0.012(3) 0.015(3) 0.009(3)
C4CA 0.028(3) 0.022(3) 0.033(3) 0.009(2) 0.009(3) 0.004(2)
C4AA 0.033(4) 0.022(3) 0.032(3) 0.002(2) -0.008(3) 0.005(2)
C3AA 0.027(3) 0.018(3) 0.032(3) 0.003(2) -0.003(3) 0.007(2)
C7AA 0.068(5) 0.029(3) 0.021(3) 0.007(3) 0.008(3) 0.012(3)
Br0A 0.0351(6) 0.0299(5) 0.0217(5) 0.0004(4) -0.0114(4) 0.0082(4)
Br2 0.0479(11) 0.0362(9) 0.0274(8) 0.0070(6) 0.0046(7) 0.0082(7)

loop_
_atom_type_symbol
_atom_type_description
_atom_type_scat_dispersion_real
_atom_type_scat_dispersion_imag
_atom_type_scat_source
C C 0.0033 0.0016 'International Tables Vol C Tables 4.2.6.8 and 6.1.1.4'
H H 0.0000 0.0000 'International Tables Vol C Tables 4.2.6.8 and 6.1.1.4'
Br Br -0.2901 2.4595 'International Tables Vol C Tables 4.2.6.8 and 6.1.1.4'
N N 0.0061 0.0033 'International Tables Vol C Tables 4.2.6.8 and 6.1.1.4'
O O 0.0106 0.0060 'International Tables Vol C Tables 4.2.6.8 and 6.1.1.4'

loop_
_geom_angle_atom_site_label_1
_geom_angle_atom_site_label_2
_geom_angle_atom_site_label_3
_geom_angle
C2 O5 H5 109.5
O4 N1 O3 124.5(5)
O4 N1 C17 118.2(5)
O3 N1 C17 117.2(5)
O2 N3 O1 124.7(5)
O2 N3 C21 117.5(4)
O1 N3 C21 117.9(4)
C18 C19 C2 121.1(5)
C18 C19 C20 120.4(5)
C20 C19 C2 118.5(5)
C19 C18 H18 120.6
C17 C18 C19 118.8(5)
C17 C18 H18 120.6
O5 C2 C19 113.5(4)
O6 C2 O5 124.5(5)
O6 C2 C19 122.0(5)
C14 C0AA Br1 120.1(4)
C4CA C0AA Br1 116.7(4)
C4CA C0AA C14 123.1(5)
C18 C17 N1 118.6(5)
C22 C17 N1 118.6(5)
C22 C17 C18 122.8(5)
C20 C21 N3 117.9(5)
C22 C21 N3 118.9(5)
C22 C21 C20 123.2(5)
C19 C20 H20 121.2
C21 C20 C19 117.6(5)
C21 C20 H20 121.2
C17 C22 H22 121.4
C21 C22 C17 117.2(5)
C21 C22 H22 121.4
C0AA C14 C13 124.6(5)
C0AA C14 C15 116.8(5)
C15 C14 C13 118.7(5)
C14 C13 H13 119.4
C12 C13 C14 121.1(5)
C12 C13 H13 119.4
C13 C12 H12 118.6
C13 C12 C11 122.7(6)
C11 C12 H12 118.6
C16 C11 C12 117.6(5)
C1AA C11 C12 123.5(6)
C1AA C11 C16 118.9(6)
C11 C16 C15 119.9(5)
C6AA C16 C11 119.9(5)
C6AA C16 C15 120.2(6)
C6AA C5AA H5AA 119.6
C4AA C5AA H5AA 119.6
C4AA C5AA C6AA 120.8(6)
C16 C6AA C5AA 119.1(6)
C7AA C6AA C16 118.7(6)
C7AA C6AA C5AA 122.1(6)
C4CA C2AA H2AA 119.8
C4CA C2AA C3AA 120.5(6)
C3AA C2AA H2AA 119.8
C14 C15 C16 119.9(5)
C14 C15 C3AA 120.9(5)
C16 C15 C3AA 119.1(5)
C1AA C8AA H8AA 122.2
C1AA C8AA C7AA 115.7(6)
C7AA C8AA H8AA 122.2
C11 C1AA C8AA 123.6(7)
C11 C1AA H1AA 118.2
C8AA C1AA H1AA 118.2
C0AA C4CA C2AA 119.9(5)
C0AA C4CA H4CA 120.0
C2AA C4CA H4CA 120.0
C5AA C4AA H4AA 119.1
C5AA C4AA C3AA 121.7(6)
C3AA C4AA H4AA 119.1
C2AA C3AA C15 118.8(5)
C2AA C3AA C4AA 122.3(6)
C4AA C3AA C15 119.0(6)
C6AA C7AA C8AA 123.3(6)
C6AA C7AA H7AA 118.4
C8AA C7AA H7AA 118.4
C7 C7CA H7CA 119.4
C9 C7CA H7CA 119.4
C9 C7CA C7 121.3(9)
C7 C5 C8 121.0(8)
C7 C5 C9AA 119.3(9)
C8 C5 C9AA 119.6(9)
C5 C7 C7CA 118.1(8)
C1BA C7 C7CA 121.3(9)
C1BA C7 C5 120.7(10)
C5 C8 C2BA 120.3(9)
C7BA C8 C5 120.5(8)
C7BA C8 C2BA 119.2(9)
C7CA C9 H9 119.6
C7CA C9 C7BA 120.8(8)
C7BA C9 H9 119.6
C0BA C4 H4 119.5
C0BA C4 C1BA 121.1(14)
C1BA C4 H4 119.5
C4 C0BA H0BA 118.9
C4 C0BA C9AA 122.3(11)
C9AA C0BA H0BA 118.9
C5 C9AA C3 116.1(9)
C0BA C9AA C5 118.4(9)
C0BA C9AA C3 125.6(10)
C7 C1BA Br0A 122.3(7)
C7 C1BA C4 118.3(11)
C4 C1BA Br0A 119.3(10)
C9AA C3 H3 118.9
C3BA C3 C9AA 122.3(11)
C3BA C3 H3 118.9
C8 C2BA C3BA 117.3(9)
C8 C2BA C4BA 117.2(10)
C3BA C2BA C4BA 125.5(10)
C3 C3BA C2BA 124.5(11)
C3 C3BA H3BA 117.7
C2BA C3BA H3BA 117.7
C2BA C4BA H4BA 119.7
C1 C4BA C2BA 120.7(11)
C1 C4BA H4BA 119.7
C7BA C6BA H6BA 120.3
C1 C6BA H6BA 120.3
C1 C6BA C7BA 119.5(9)
C8 C7BA C9 118.3(8)
C8 C7BA C6BA 120.6(9)
C6BA C7BA C9 121.1(9)
C4BA C1 C6BA 122.8(11)
C4BA C1 H1 118.6
C6BA C1 H1 118.6
C5CA C3CA H3CA 120.4
C5CA C3CA C0CA 119.2(14)
C0CA C3CA H3CA 120.4
C3CA C5CA H5CA 119.4
C3CA C5CA C6CA 121.2(14)
C6CA C5CA H5CA 119.4
C9CA C8CA H8CA 117.8
C1CA C8CA H8CA 117.8
C1CA C8CA C9CA 124.4(17)
C9CA C10 C6CA 120.0
C9CA C10 C2CA 121.8(8)
C6CA C10 C2CA 118.2(8)
C8CA C9CA C10 116.9(11)
C8CA C9CA C0DA 123.1(11)
C10 C9CA C0DA 120.0
C9CA C0DA H0DA 120.0
C2DA C0DA C9CA 120.0
C2DA C0DA H0DA 120.0
C0DA C2DA H2DA 120.0
C0DA C2DA C1DA 120.0
C1DA C2DA H2DA 120.0
C2DA C1DA H1DA 120.0
C2DA C1DA C6CA 120.0
C6CA C1DA H1DA 120.0
C10 C6CA C5CA 122.0(10)
C1DA C6CA C5CA 118.0(10)
C1DA C6CA C10 120.0
C2CA C6 C9BA 120.0
C2CA C6 C1CA 117.4(9)
C9BA C6 C1CA 122.6(9)
C6 C2CA C10 118.5(8)
C6 C2CA C0CA 120.0
C0CA C2CA C10 121.5(8)
C2CA C0CA C3CA 117.9(9)
C8BA C0CA C3CA 122.1(9)
C8BA C0CA C2CA 120.0
C0CA C8BA Br2 121.9(5)
C0CA C8BA C5BA 120.0
C5BA C8BA Br2 118.1(5)
C8BA C5BA H5BA 120.0
C9BA C5BA C8BA 120.0
C9BA C5BA H5BA 120.0
C6 C9BA H9BA 120.0
C5BA C9BA C6 120.0
C5BA C9BA H9BA 120.0
C8CA C1CA C6 120.9(15)
C8CA C1CA H1CA 119.6
C6 C1CA H1CA 119.6

loop_
_geom_bond_atom_site_label_1
_geom_bond_atom_site_label_2
_geom_bond_distance
Br1 C0AA 1.905(5)
O5 H5 0.8200
O5 C2 1.312(6)
O6 C2 1.220(6)
O2 N3 1.227(6)
O4 N1 1.218(6)
O1 N3 1.232(6)
O3 N1 1.227(6)
N1 C17 1.474(7)
N3 C21 1.478(7)
C19 C18 1.390(7)
C19 C2 1.482(7)
C19 C20 1.398(7)
C18 H18 0.9300
C18 C17 1.381(7)
C0AA C14 1.405(8)
C0AA C4CA 1.374(8)
C17 C22 1.375(8)
C21 C20 1.398(7)
C21 C22 1.368(8)
C20 H20 0.9300
C22 H22 0.9300
C14 C13 1.425(8)
C14 C15 1.422(8)
C13 H13 0.9300
C13 C12 1.333(8)
C12 H12 0.9300
C12 C11 1.433(9)
C11 C16 1.424(9)
C11 C1AA 1.399(8)
C16 C6AA 1.417(8)
C16 C15 1.426(8)
C5AA H5AA 0.9300
C5AA C6AA 1.421(10)
C5AA C4AA 1.366(9)
C6AA C7AA 1.399(9)
C2AA H2AA 0.9300
C2AA C4CA 1.397(9)
C2AA C3AA 1.399(9)
C15 C3AA 1.434(8)
C8AA H8AA 0.9300
C8AA C1AA 1.403(9)
C8AA C7AA 1.430(11)
C1AA H1AA 0.9300
C4CA H4CA 0.9300
C4AA H4AA 0.9300
C4AA C3AA 1.413(8)
C7AA H7AA 0.9300
Br0A C1BA 1.901(9)
C7CA H7CA 0.9300
C7CA C7 1.449(15)
C7CA C9 1.355(14)
C5 C7 1.402(14)
C5 C8 1.419(13)
C5 C9AA 1.422(13)
C7 C1BA 1.371(13)
C8 C2BA 1.432(13)
C8 C7BA 1.400(13)
C9 H9 0.9300
C9 C7BA 1.459(13)
C4 H4 0.9300
C4 C0BA 1.31(2)
C4 C1BA 1.441(18)
C0BA H0BA 0.9300
C0BA C9AA 1.392(14)
C9AA C3 1.520(16)
C3 H3 0.9300
C3 C3BA 1.218(17)
C2BA C3BA 1.434(14)
C2BA C4BA 1.481(16)
C3BA H3BA 0.9300
C4BA H4BA 0.9300
C4BA C1 1.311(18)
C6BA H6BA 0.9300
C6BA C7BA 1.416(12)
C6BA C1 1.382(15)
Br2 C8BA 1.923(7)
C1 H1 0.9300
C3CA H3CA 0.9300
C3CA C5CA 1.36(3)
C3CA C0CA 1.50(2)
C5CA H5CA 0.9300
C5CA C6CA 1.40(2)
C8CA H8CA 0.9300
C8CA C9CA 1.38(2)
C8CA C1CA 1.29(3)
C10 C9CA 1.3900
C10 C6CA 1.3900
C10 C2CA 1.432(10)
C9CA C0DA 1.3900
C0DA H0DA 0.9300
C0DA C2DA 1.3900
C2DA H2DA 0.9300
C2DA C1DA 1.3900
C1DA H1DA 0.9300
C1DA C6CA 1.3900
C6 C2CA 1.3900
C6 C9BA 1.3900
C6 C1CA 1.462(17)
C2CA C0CA 1.3900
C0CA C8BA 1.3900
C8BA C5BA 1.3900
C5BA H5BA 0.9300
C5BA C9BA 1.3900
C9BA H9BA 0.9300
C1CA H1CA 0.9300
